data_4068090
loop_
_publ_author_name
'Ochiai, Mitsuyoshi'
'Hashimoto, Hisako'
'Tobita, Hiromi'

_publ_section_title
;
 Reactions of a Neutral Silylene Ruthenium Complex with Heterocumulenes:
 C&#x2550;O Hydrosilylation of Isocyanates vs C&#x2550;S Bond Cleavage of
 Isothiocyanate
;
_journal_issue 2
_journal_name_full Organometallics
_journal_page_first 527
_journal_paper_doi 10.1021/om2010854
_journal_volume 31
_journal_year 2012
_chemical_formula_moiety '(C31 H55 N O Ru S Si4)'
_chemical_formula_sum 'C31 H55 N O Ru S Si4'
_chemical_formula_weight 703.25
_chemical_name_systematic
; 
 ? 
;
_space_group_IT_number 2
_symmetry_cell_setting triclinic
_symmetry_space_group_name_Hall '-P 1'
_symmetry_space_group_name_H-M 'P -1'
_atom_sites_solution_hydrogens geom
_atom_sites_solution_primary direct
_atom_sites_solution_secondary difmap
_audit_creation_method SHELXL-97
_cell_angle_alpha 86.458(2)
_cell_angle_beta 74.9512(17)
_cell_angle_gamma 63.014(4)
_cell_formula_units_Z 2
_cell_length_a 11.7791(6)
_cell_length_b 12.1471(5)
_cell_length_c 14.9347(9)
_cell_measurement_reflns_used 9674
_cell_measurement_temperature 150(2)
_cell_measurement_theta_max 27.5
_cell_measurement_theta_min 2.0
_cell_volume 1835.01(18)
_computing_cell_refinement PROCESS-AUTO
_computing_data_collection PROCESS-AUTO
_computing_data_reduction 'teXsan Ver. 1.11'
_computing_molecular_graphics ORTEP
_computing_structure_refinement 'SHELXL-97 (Sheldrick, 1997)'
_computing_structure_solution 'SHELXS-97 (Sheldrick, 1990)'
_diffrn_ambient_temperature 150(2)
_diffrn_detector_area_resol_mean 10.00
_diffrn_measured_fraction_theta_full 0.952
_diffrn_measured_fraction_theta_max 0.952
_diffrn_measurement_device_type 'Rigaku RAXIS-RAPID Imaging Plate'
_diffrn_measurement_method \w
_diffrn_radiation_monochromator graphite
_diffrn_radiation_source 'rotating-anode X-rau tube'
_diffrn_radiation_type MoK\a
_diffrn_radiation_wavelength 0.71069
_diffrn_reflns_av_R_equivalents 0.0670
_diffrn_reflns_av_sigmaI/netI 0.0678
_diffrn_reflns_limit_h_max 15
_diffrn_reflns_limit_h_min -15
_diffrn_reflns_limit_k_max 15
_diffrn_reflns_limit_k_min -15
_diffrn_reflns_limit_l_max 18
_diffrn_reflns_limit_l_min -19
_diffrn_reflns_number 15501
_diffrn_reflns_theta_full 27.48
_diffrn_reflns_theta_max 27.48
_diffrn_reflns_theta_min 1.41
_exptl_absorpt_coefficient_mu 0.638
_exptl_absorpt_correction_T_max 0.9749
_exptl_absorpt_correction_T_min 0.8466
_exptl_absorpt_correction_type numerical
_exptl_absorpt_process_details 'NUMABS (Higashi, 1999)'
_exptl_crystal_colour yellow
_exptl_crystal_density_diffrn 1.273
_exptl_crystal_density_method 'not measured'
_exptl_crystal_description block
_exptl_crystal_F_000 744
_exptl_crystal_size_max 0.27
_exptl_crystal_size_mid 0.12
_exptl_crystal_size_min 0.04
_refine_diff_density_max 0.679
_refine_diff_density_min -1.202
_refine_diff_density_rms 0.176
_refine_ls_extinction_method none
_refine_ls_goodness_of_fit_ref 1.197
_refine_ls_hydrogen_treatment mixed
_refine_ls_matrix_type full
_refine_ls_number_parameters 377
_refine_ls_number_reflns 8016
_refine_ls_number_restraints 0
_refine_ls_restrained_S_all 1.197
_refine_ls_R_factor_all 0.0954
_refine_ls_R_factor_gt 0.0703
_refine_ls_shift/su_max 0.000
_refine_ls_shift/su_mean 0.000
_refine_ls_structure_factor_coef Fsqd
_refine_ls_weighting_details 'calc w=1/[\s^2^(Fo^2^)+(0.0686P)^2^+9.1643P] where P=(Fo^2^+2Fc^2^)/3'
_refine_ls_weighting_scheme calc
_refine_ls_wR_factor_gt 0.1717
_refine_ls_wR_factor_ref 0.1921
_reflns_number_gt 6515
_reflns_number_total 8016
_reflns_threshold_expression >2sigma(I)
_cod_data_source_file om2010854_si_002.cif
_cod_data_source_block 4MesNCS
_cod_original_cell_volume 1835.02(16)
_cod_original_sg_symbol_H-M 'P -1         '
_cod_database_code 4068090

loop_
_symmetry_equiv_pos_as_xyz
'x, y, z'
'-x, -y, -z'

loop_
_atom_site_label
_atom_site_type_symbol
_atom_site_fract_x
_atom_site_fract_y
_atom_site_fract_z
_atom_site_U_iso_or_equiv
_atom_site_adp_type
_atom_site_occupancy
_atom_site_symmetry_multiplicity
_atom_site_calc_flag
_atom_site_refinement_flags
Ru1 Ru 0.56104(5) 0.93792(4) 0.73827(3) 0.01935(14) Uani 1 1 d .
Si1 Si 0.3636(2) 0.77824(18) 0.82242(13) 0.0324(4) Uani 1 1 d .
H1 H 0.456(6) 0.700(6) 0.872(4) 0.018(15) Uiso 1 1 d .
H2 H 0.276(9) 0.873(9) 0.880(7) 0.07(3) Uiso 1 1 d .
Si2 Si 0.09847(18) 0.80922(18) 0.79715(17) 0.0408(5) Uani 1 1 d .
Si3 Si 0.2477(3) 0.6172(2) 0.92821(15) 0.0522(7) Uani 1 1 d .
Si4 Si 0.36003(17) 0.57073(15) 0.71272(13) 0.0264(4) Uani 1 1 d .
S1 S 0.45337(15) 0.82536(14) 0.69630(11) 0.0271(3) Uani 1 1 d .
O1 O 0.6732(5) 0.7709(5) 0.8836(3) 0.0415(12) Uani 1 1 d .
N1 N 0.7963(5) 0.7820(5) 0.5730(4) 0.0249(11) Uani 1 1 d .
C1 C 0.7095(6) 0.8352(5) 0.6376(4) 0.0234(12) Uani 1 1 d .
C2 C 0.8860(6) 0.7138(5) 0.4916(4) 0.0230(12) Uani 1 1 d .
C3 C 0.8731(6) 0.6159(5) 0.4597(4) 0.0256(13) Uani 1 1 d .
C4 C 0.9621(6) 0.5520(5) 0.3777(5) 0.0298(14) Uani 1 1 d .
H3 H 0.9559 0.4845 0.3543 0.036 Uiso 1 1 calc R
C5 C 1.0600(7) 0.5825(6) 0.3282(5) 0.0330(15) Uani 1 1 d .
C6 C 1.0667(7) 0.6817(6) 0.3616(5) 0.0355(15) Uani 1 1 d .
H4 H 1.1306 0.7057 0.3265 0.043 Uiso 1 1 calc R
C7 C 0.9835(6) 0.7479(6) 0.4447(5) 0.0284(13) Uani 1 1 d .
C8 C 0.7678(7) 0.5818(7) 0.5106(5) 0.0380(16) Uani 1 1 d .
H5 H 0.7785 0.5592 0.5731 0.057 Uiso 1 1 calc R
H6 H 0.7748 0.5113 0.4769 0.057 Uiso 1 1 calc R
H7 H 0.6811 0.6524 0.5152 0.057 Uiso 1 1 calc R
C9 C 1.1555(9) 0.5098(8) 0.2394(6) 0.054(2) Uani 1 1 d .
H8 H 1.2233 0.5380 0.2183 0.081 Uiso 1 1 calc R
H9 H 1.1079 0.5226 0.1917 0.081 Uiso 1 1 calc R
H10 H 1.1972 0.4216 0.2506 0.081 Uiso 1 1 calc R
C10 C 0.9923(8) 0.8545(7) 0.4825(6) 0.047(2) Uani 1 1 d .
H11 H 1.0732 0.8575 0.4467 0.070 Uiso 1 1 calc R
H12 H 0.9938 0.8437 0.5478 0.070 Uiso 1 1 calc R
H13 H 0.9155 0.9319 0.4777 0.070 Uiso 1 1 calc R
C11 C 0.2660(6) 0.6919(6) 0.8134(4) 0.0293(14) Uani 1 1 d .
C12 C 0.1074(8) 0.9251(7) 0.7114(8) 0.056(2) Uani 1 1 d .
H14 H 0.0187 0.9803 0.7048 0.084 Uiso 1 1 calc R
H15 H 0.1646 0.8821 0.6511 0.084 Uiso 1 1 calc R
H16 H 0.1435 0.9737 0.7332 0.084 Uiso 1 1 calc R
C13 C -0.0136(10) 0.9047(10) 0.9066(9) 0.085(4) Uani 1 1 d .
H17 H 0.0276 0.9489 0.9279 0.127 Uiso 1 1 calc R
H18 H -0.0294 0.8508 0.9545 0.127 Uiso 1 1 calc R
H19 H -0.0976 0.9647 0.8950 0.127 Uiso 1 1 calc R
C14 C 0.0086(8) 0.7358(8) 0.7573(7) 0.054(2) Uani 1 1 d .
H20 H 0.0019 0.6731 0.7999 0.081 Uiso 1 1 calc R
H21 H 0.0570 0.6966 0.6946 0.081 Uiso 1 1 calc R
H22 H -0.0801 0.7993 0.7566 0.081 Uiso 1 1 calc R
C15 C 0.2162(13) 0.7206(12) 1.0301(6) 0.080(4) Uani 1 1 d .
H23 H 0.1788 0.6917 1.0876 0.120 Uiso 1 1 calc R
H24 H 0.1539 0.8057 1.0225 0.120 Uiso 1 1 calc R
H25 H 0.2994 0.7181 1.0332 0.120 Uiso 1 1 calc R
C16 C 0.1100(11) 0.5723(11) 0.9533(7) 0.075(3) Uani 1 1 d .
H26 H 0.1291 0.5099 0.9057 0.113 Uiso 1 1 calc R
H27 H 0.0271 0.6455 0.9528 0.113 Uiso 1 1 calc R
H28 H 0.1022 0.5381 1.0145 0.113 Uiso 1 1 calc R
C17 C 0.3969(13) 0.4731(9) 0.9325(7) 0.073(3) Uani 1 1 d .
H29 H 0.3866 0.4442 0.9955 0.110 Uiso 1 1 calc R
H30 H 0.4740 0.4891 0.9160 0.110 Uiso 1 1 calc R
H31 H 0.4093 0.4096 0.8884 0.110 Uiso 1 1 calc R
C18 C 0.3043(7) 0.4468(6) 0.7229(5) 0.0371(16) Uani 1 1 d .
H32 H 0.2084 0.4852 0.7321 0.056 Uiso 1 1 calc R
H33 H 0.3274 0.3983 0.7761 0.056 Uiso 1 1 calc R
H34 H 0.3479 0.3922 0.6660 0.056 Uiso 1 1 calc R
C19 C 0.5434(7) 0.4880(7) 0.7010(7) 0.048(2) Uani 1 1 d .
H35 H 0.5872 0.4289 0.6466 0.072 Uiso 1 1 calc R
H36 H 0.5601 0.4436 0.7569 0.072 Uiso 1 1 calc R
H37 H 0.5782 0.5485 0.6935 0.072 Uiso 1 1 calc R
C20 C 0.3413(8) 0.6366(7) 0.5980(5) 0.0415(17) Uani 1 1 d .
H38 H 0.3923 0.5701 0.5485 0.062 Uiso 1 1 calc R
H39 H 0.3740 0.6987 0.5871 0.062 Uiso 1 1 calc R
H40 H 0.2480 0.6753 0.5980 0.062 Uiso 1 1 calc R
C21 C 0.6306(6) 0.8292(6) 0.8280(4) 0.0288(13) Uani 1 1 d .
C22 C 0.5231(7) 1.1061(6) 0.8163(5) 0.0352(16) Uani 1 1 d .
C23 C 0.3987(6) 1.1165(6) 0.8147(5) 0.0349(16) Uani 1 1 d .
C24 C 0.3926(7) 1.1221(5) 0.7208(6) 0.0384(18) Uani 1 1 d .
C25 C 0.5148(9) 1.1139(6) 0.6651(5) 0.0422(19) Uani 1 1 d .
C26 C 0.5940(7) 1.1038(6) 0.7254(6) 0.0406(18) Uani 1 1 d .
C27 C 0.5684(12) 1.1072(8) 0.9026(7) 0.070(3) Uani 1 1 d .
H41 H 0.6647 1.0592 0.8885 0.106 Uiso 1 1 calc R
H42 H 0.5275 1.0703 0.9527 0.106 Uiso 1 1 calc R
H43 H 0.5424 1.1927 0.9221 0.106 Uiso 1 1 calc R
C28 C 0.2837(9) 1.1378(8) 0.8990(7) 0.070(3) Uani 1 1 d .
H44 H 0.2347 1.2262 0.9187 0.105 Uiso 1 1 calc R
H45 H 0.3176 1.0908 0.9499 0.105 Uiso 1 1 calc R
H46 H 0.2250 1.1101 0.8827 0.105 Uiso 1 1 calc R
C29 C 0.2746(11) 1.1435(8) 0.6889(10) 0.083(4) Uani 1 1 d .
H47 H 0.2313 1.0969 0.7257 0.124 Uiso 1 1 calc R
H48 H 0.3023 1.1156 0.6232 0.124 Uiso 1 1 calc R
H49 H 0.2128 1.2320 0.6970 0.124 Uiso 1 1 calc R
C30 C 0.5498(15) 1.1250(8) 0.5617(6) 0.101(5) Uani 1 1 d .
H50 H 0.5392 1.2088 0.5490 0.152 Uiso 1 1 calc R
H51 H 0.4915 1.1087 0.5342 0.152 Uiso 1 1 calc R
H52 H 0.6416 1.0647 0.5345 0.152 Uiso 1 1 calc R
C31 C 0.7242(9) 1.1061(9) 0.6975(10) 0.091(5) Uani 1 1 d .
H53 H 0.7099 1.1921 0.6969 0.136 Uiso 1 1 calc R
H54 H 0.7727 1.0651 0.6354 0.136 Uiso 1 1 calc R
H55 H 0.7754 1.0626 0.7421 0.136 Uiso 1 1 calc R

loop_
_atom_site_aniso_label
_atom_site_aniso_U_11
_atom_site_aniso_U_22
_atom_site_aniso_U_33
_atom_site_aniso_U_23
_atom_site_aniso_U_13
_atom_site_aniso_U_12
Ru1 0.0174(2) 0.0165(2) 0.0237(2) -0.00001(16) -0.00308(16) -0.00828(17)
Si1 0.0433(11) 0.0377(10) 0.0298(9) 0.0014(8) -0.0062(8) -0.0316(9)
Si2 0.0233(9) 0.0288(9) 0.0657(14) -0.0162(9) 0.0035(9) -0.0135(8)
Si3 0.0918(19) 0.0679(15) 0.0286(10) 0.0064(10) -0.0079(11) -0.0674(15)
Si4 0.0245(8) 0.0218(8) 0.0324(9) -0.0036(7) -0.0056(7) -0.0103(7)
S1 0.0281(8) 0.0281(8) 0.0313(8) 0.0024(6) -0.0061(6) -0.0188(6)
O1 0.049(3) 0.037(3) 0.032(3) 0.005(2) -0.020(2) -0.009(2)
N1 0.023(2) 0.023(2) 0.027(3) -0.002(2) -0.003(2) -0.010(2)
C1 0.021(3) 0.026(3) 0.028(3) -0.006(2) -0.005(2) -0.014(2)
C2 0.020(3) 0.022(3) 0.024(3) -0.002(2) -0.006(2) -0.006(2)
C3 0.028(3) 0.017(3) 0.033(3) 0.007(2) -0.016(3) -0.008(2)
C4 0.035(3) 0.018(3) 0.036(3) -0.003(3) -0.017(3) -0.007(3)
C5 0.031(3) 0.031(3) 0.028(3) -0.005(3) -0.009(3) -0.005(3)
C6 0.031(3) 0.036(4) 0.035(4) -0.005(3) -0.001(3) -0.015(3)
C7 0.023(3) 0.030(3) 0.032(3) 0.000(3) -0.006(2) -0.012(3)
C8 0.042(4) 0.036(4) 0.050(4) 0.011(3) -0.019(3) -0.027(3)
C9 0.054(5) 0.056(5) 0.037(4) -0.017(4) 0.001(4) -0.017(4)
C10 0.044(4) 0.048(4) 0.052(5) -0.016(4) 0.007(4) -0.031(4)
C11 0.031(3) 0.033(3) 0.028(3) -0.006(3) 0.000(3) -0.022(3)
C12 0.031(4) 0.025(4) 0.111(8) 0.009(4) -0.022(4) -0.012(3)
C13 0.050(6) 0.066(6) 0.118(9) -0.054(6) 0.034(6) -0.031(5)
C14 0.029(4) 0.042(4) 0.097(7) -0.004(4) -0.019(4) -0.020(3)
C15 0.144(11) 0.117(9) 0.026(4) 0.007(5) -0.010(5) -0.107(9)
C16 0.107(9) 0.101(8) 0.052(5) -0.001(5) 0.009(5) -0.091(8)
C17 0.136(10) 0.071(6) 0.064(6) 0.042(5) -0.060(7) -0.077(7)
C18 0.044(4) 0.024(3) 0.049(4) -0.001(3) -0.014(3) -0.019(3)
C19 0.028(4) 0.036(4) 0.079(6) 0.002(4) -0.013(4) -0.014(3)
C20 0.051(4) 0.040(4) 0.035(4) -0.007(3) -0.003(3) -0.024(4)
C21 0.029(3) 0.029(3) 0.026(3) -0.005(3) -0.002(3) -0.013(3)
C22 0.040(4) 0.017(3) 0.048(4) -0.003(3) -0.018(3) -0.008(3)
C23 0.028(3) 0.019(3) 0.045(4) -0.005(3) 0.009(3) -0.008(3)
C24 0.044(4) 0.009(3) 0.073(5) 0.014(3) -0.034(4) -0.013(3)
C25 0.066(5) 0.015(3) 0.032(4) 0.012(3) -0.013(3) -0.009(3)
C26 0.031(4) 0.024(3) 0.060(5) -0.003(3) 0.007(3) -0.016(3)
C27 0.102(8) 0.045(5) 0.072(6) -0.009(4) -0.055(6) -0.021(5)
C28 0.050(5) 0.035(4) 0.082(7) 0.000(4) 0.028(5) -0.006(4)
C29 0.087(8) 0.037(4) 0.155(11) 0.026(6) -0.100(8) -0.020(5)
C30 0.186(14) 0.028(4) 0.033(5) 0.011(4) 0.003(6) -0.018(6)
C31 0.039(5) 0.038(5) 0.170(13) -0.009(6) 0.031(6) -0.026(4)

loop_
_atom_type_symbol
_atom_type_description
_atom_type_scat_dispersion_real
_atom_type_scat_dispersion_imag
_atom_type_scat_source
C C 0.0033 0.0016 'International Tables Vol C Tables 4.2.6.8 and 6.1.1.4'
H H 0.0000 0.0000 'International Tables Vol C Tables 4.2.6.8 and 6.1.1.4'
N N 0.0061 0.0033 'International Tables Vol C Tables 4.2.6.8 and 6.1.1.4'
O O 0.0106 0.0060 'International Tables Vol C Tables 4.2.6.8 and 6.1.1.4'
S S 0.1246 0.1234 'International Tables Vol C Tables 4.2.6.8 and 6.1.1.4'
Si Si 0.0817 0.0704 'International Tables Vol C Tables 4.2.6.8 and 6.1.1.4'
Ru Ru -1.2594 0.8363 'International Tables Vol C Tables 4.2.6.8 and 6.1.1.4'

loop_
_geom_angle_atom_site_label_1
_geom_angle_atom_site_label_2
_geom_angle_atom_site_label_3
_geom_angle
C21 Ru1 C1 92.1(3)
C21 Ru1 C26 115.6(3)
C1 Ru1 C26 97.8(2)
C21 Ru1 C22 94.2(3)
C1 Ru1 C22 130.3(3)
C26 Ru1 C22 36.6(3)
C21 Ru1 C25 152.7(3)
C1 Ru1 C25 94.9(3)
C26 Ru1 C25 37.2(3)
C22 Ru1 C25 61.5(3)
C21 Ru1 C23 107.6(3)
C1 Ru1 C23 155.9(3)
C26 Ru1 C23 61.5(2)
C22 Ru1 C23 37.0(3)
C25 Ru1 C23 61.3(3)
C21 Ru1 C24 143.2(3)
C1 Ru1 C24 124.5(3)
C26 Ru1 C24 61.7(3)
C22 Ru1 C24 61.4(3)
C25 Ru1 C24 36.8(3)
C23 Ru1 C24 36.5(3)
C21 Ru1 S1 95.7(2)
C1 Ru1 S1 84.56(17)
C26 Ru1 S1 148.4(2)
C22 Ru1 S1 143.3(2)
C25 Ru1 S1 111.2(2)
C23 Ru1 S1 106.51(19)
C24 Ru1 S1 90.92(17)
C11 Si1 S1 115.6(2)
C11 Si1 H1 104(2)
S1 Si1 H1 113(2)
C11 Si1 H2 103(4)
S1 Si1 H2 114(4)
H1 Si1 H2 106(5)
C12 Si2 C13 104.2(5)
C12 Si2 C14 106.1(4)
C13 Si2 C14 106.8(4)
C12 Si2 C11 113.8(3)
C13 Si2 C11 112.1(5)
C14 Si2 C11 113.2(3)
C17 Si3 C16 105.3(5)
C17 Si3 C15 105.5(5)
C16 Si3 C15 107.1(5)
C17 Si3 C11 112.8(4)
C16 Si3 C11 112.9(4)
C15 Si3 C11 112.7(4)
C20 Si4 C18 105.8(3)
C20 Si4 C19 105.6(4)
C18 Si4 C19 106.1(3)
C20 Si4 C11 112.9(3)
C18 Si4 C11 112.6(3)
C19 Si4 C11 113.1(4)
Si1 S1 Ru1 105.25(8)
C1 N1 C2 170.9(6)
N1 C1 Ru1 174.4(6)
C3 C2 N1 118.4(5)
C3 C2 C7 122.8(6)
N1 C2 C7 118.8(5)
C4 C3 C2 116.7(6)
C4 C3 C8 121.4(6)
C2 C3 C8 121.9(6)
C3 C4 C5 122.7(6)
C3 C4 H3 118.6
C5 C4 H3 118.6
C6 C5 C4 118.3(6)
C6 C5 C9 120.8(7)
C4 C5 C9 120.9(7)
C5 C6 C7 122.4(7)
C5 C6 H4 118.8
C7 C6 H4 118.8
C6 C7 C2 117.0(6)
C6 C7 C10 122.6(6)
C2 C7 C10 120.4(6)
C3 C8 H5 109.5
C3 C8 H6 109.5
H5 C8 H6 109.5
C3 C8 H7 109.5
H5 C8 H7 109.5
H6 C8 H7 109.5
C5 C9 H8 109.5
C5 C9 H9 109.5
H8 C9 H9 109.5
C5 C9 H10 109.5
H8 C9 H10 109.5
H9 C9 H10 109.5
C7 C10 H11 109.5
C7 C10 H12 109.5
H11 C10 H12 109.5
C7 C10 H13 109.5
H11 C10 H13 109.5
H12 C10 H13 109.5
Si4 C11 Si3 111.0(3)
Si4 C11 Si1 110.0(3)
Si3 C11 Si1 105.0(3)
Si4 C11 Si2 111.0(3)
Si3 C11 Si2 111.2(3)
Si1 C11 Si2 108.4(3)
Si2 C12 H14 109.5
Si2 C12 H15 109.5
H14 C12 H15 109.5
Si2 C12 H16 109.5
H14 C12 H16 109.5
H15 C12 H16 109.5
Si2 C13 H17 109.5
Si2 C13 H18 109.5
H17 C13 H18 109.5
Si2 C13 H19 109.5
H17 C13 H19 109.5
H18 C13 H19 109.5
Si2 C14 H20 109.5
Si2 C14 H21 109.5
H20 C14 H21 109.5
Si2 C14 H22 109.5
H20 C14 H22 109.5
H21 C14 H22 109.5
Si3 C15 H23 109.5
Si3 C15 H24 109.5
H23 C15 H24 109.5
Si3 C15 H25 109.5
H23 C15 H25 109.5
H24 C15 H25 109.5
Si3 C16 H26 109.5
Si3 C16 H27 109.5
H26 C16 H27 109.5
Si3 C16 H28 109.5
H26 C16 H28 109.5
H27 C16 H28 109.5
Si3 C17 H29 109.5
Si3 C17 H30 109.5
H29 C17 H30 109.5
Si3 C17 H31 109.5
H29 C17 H31 109.5
H30 C17 H31 109.5
Si4 C18 H32 109.5
Si4 C18 H33 109.5
H32 C18 H33 109.5
Si4 C18 H34 109.5
H32 C18 H34 109.5
H33 C18 H34 109.5
Si4 C19 H35 109.5
Si4 C19 H36 109.5
H35 C19 H36 109.5
Si4 C19 H37 109.5
H35 C19 H37 109.5
H36 C19 H37 109.5
Si4 C20 H38 109.5
Si4 C20 H39 109.5
H38 C20 H39 109.5
Si4 C20 H40 109.5
H38 C20 H40 109.5
H39 C20 H40 109.5
O1 C21 Ru1 175.2(6)
C26 C22 C23 108.6(7)
C26 C22 C27 125.1(8)
C23 C22 C27 126.1(8)
C26 C22 Ru1 71.2(4)
C23 C22 Ru1 72.8(4)
C27 C22 Ru1 125.5(5)
C22 C23 C24 108.0(6)
C22 C23 C28 126.2(8)
C24 C23 C28 125.3(8)
C22 C23 Ru1 70.2(3)
C24 C23 Ru1 72.6(4)
C28 C23 Ru1 129.7(5)
C23 C24 C25 107.2(6)
C23 C24 C29 125.4(9)
C25 C24 C29 127.2(9)
C23 C24 Ru1 70.8(4)
C25 C24 Ru1 70.3(4)
C29 C24 Ru1 128.0(5)
C26 C25 C24 107.8(6)
C26 C25 C30 125.7(10)
C24 C25 C30 126.3(10)
C26 C25 Ru1 70.1(4)
C24 C25 Ru1 72.9(4)
C30 C25 Ru1 126.5(5)
C22 C26 C25 108.4(6)
C22 C26 C31 125.3(9)
C25 C26 C31 125.9(9)
C22 C26 Ru1 72.2(4)
C25 C26 Ru1 72.7(4)
C31 C26 Ru1 126.7(5)
C22 C27 H41 109.5
C22 C27 H42 109.5
H41 C27 H42 109.5
C22 C27 H43 109.5
H41 C27 H43 109.5
H42 C27 H43 109.5
C23 C28 H44 109.5
C23 C28 H45 109.5
H44 C28 H45 109.5
C23 C28 H46 109.5
H44 C28 H46 109.5
H45 C28 H46 109.5
C24 C29 H47 109.5
C24 C29 H48 109.5
H47 C29 H48 109.5
C24 C29 H49 109.5
H47 C29 H49 109.5
H48 C29 H49 109.5
C25 C30 H50 109.5
C25 C30 H51 109.5
H50 C30 H51 109.5
C25 C30 H52 109.5
H50 C30 H52 109.5
H51 C30 H52 109.5
C26 C31 H53 109.5
C26 C31 H54 109.5
H53 C31 H54 109.5
C26 C31 H55 109.5
H53 C31 H55 109.5
H54 C31 H55 109.5

loop_
_geom_bond_atom_site_label_1
_geom_bond_atom_site_label_2
_geom_bond_distance
Ru1 C21 1.893(7)
Ru1 C1 1.939(6)
Ru1 C26 2.206(7)
Ru1 C22 2.219(6)
Ru1 C25 2.241(6)
Ru1 C23 2.252(6)
Ru1 C24 2.276(6)
Ru1 S1 2.4420(16)
Si1 C11 1.905(6)
Si1 S1 2.092(2)
Si1 H1 1.42(6)
Si1 H2 1.31(9)
Si2 C12 1.864(9)
Si2 C13 1.867(9)
Si2 C14 1.876(8)
Si2 C11 1.907(7)
Si3 C17 1.846(12)
Si3 C16 1.879(9)
Si3 C15 1.884(9)
Si3 C11 1.898(7)
Si4 C20 1.869(8)
Si4 C18 1.881(7)
Si4 C19 1.887(7)
Si4 C11 1.893(6)
O1 C21 1.123(8)
N1 C1 1.167(7)
N1 C2 1.394(7)
C2 C3 1.392(8)
C2 C7 1.400(9)
C3 C4 1.383(9)
C3 C8 1.491(9)
C4 C5 1.387(10)
C4 H3 0.9500
C5 C6 1.374(10)
C5 C9 1.507(9)
C6 C7 1.387(9)
C6 H4 0.9500
C7 C10 1.499(9)
C8 H5 0.9800
C8 H6 0.9800
C8 H7 0.9800
C9 H8 0.9800
C9 H9 0.9800
C9 H10 0.9800
C10 H11 0.9800
C10 H12 0.9800
C10 H13 0.9800
C12 H14 0.9800
C12 H15 0.9800
C12 H16 0.9800
C13 H17 0.9800
C13 H18 0.9800
C13 H19 0.9800
C14 H20 0.9800
C14 H21 0.9800
C14 H22 0.9800
C15 H23 0.9800
C15 H24 0.9800
C15 H25 0.9800
C16 H26 0.9800
C16 H27 0.9800
C16 H28 0.9800
C17 H29 0.9800
C17 H30 0.9800
C17 H31 0.9800
C18 H32 0.9800
C18 H33 0.9800
C18 H34 0.9800
C19 H35 0.9800
C19 H36 0.9800
C19 H37 0.9800
C20 H38 0.9800
C20 H39 0.9800
C20 H40 0.9800
C22 C26 1.391(11)
C22 C23 1.419(10)
C22 C27 1.521(11)
C23 C24 1.419(11)
C23 C28 1.525(10)
C24 C25 1.426(11)
C24 C29 1.491(11)
C25 C26 1.419(12)
C25 C30 1.506(11)
C26 C31 1.494(11)
C27 H41 0.9800
C27 H42 0.9800
C27 H43 0.9800
C28 H44 0.9800
C28 H45 0.9800
C28 H46 0.9800
C29 H47 0.9800
C29 H48 0.9800
C29 H49 0.9800
C30 H50 0.9800
C30 H51 0.9800
C30 H52 0.9800
C31 H53 0.9800
C31 H54 0.9800
C31 H55 0.9800

loop_
_geom_torsion_atom_site_label_1
_geom_torsion_atom_site_label_2
_geom_torsion_atom_site_label_3
_geom_torsion_atom_site_label_4
_geom_torsion
C11 Si1 S1 Ru1 178.4(2)
C21 Ru1 S1 Si1 43.2(2)
C1 Ru1 S1 Si1 134.8(2)
C26 Ru1 S1 Si1 -129.2(4)
C22 Ru1 S1 Si1 -61.7(3)
C25 Ru1 S1 Si1 -132.0(2)
C23 Ru1 S1 Si1 -67.0(2)
C24 Ru1 S1 Si1 -100.5(2)
C2 N1 C1 Ru1 -93(6)
C21 Ru1 C1 N1 -157(5)
C26 Ru1 C1 N1 -41(5)
C22 Ru1 C1 N1 -60(5)
C25 Ru1 C1 N1 -4(5)
C23 Ru1 C1 N1 -12(6)
C24 Ru1 C1 N1 20(5)
S1 Ru1 C1 N1 107(5)
C1 N1 C2 C3 -30(4)
C1 N1 C2 C7 148(4)
N1 C2 C3 C4 178.7(5)
C7 C2 C3 C4 -0.2(9)
N1 C2 C3 C8 -0.8(9)
C7 C2 C3 C8 -179.6(6)
C2 C3 C4 C5 -0.3(9)
C8 C3 C4 C5 179.2(6)
C3 C4 C5 C6 -1.1(10)
C3 C4 C5 C9 179.6(7)
C4 C5 C6 C7 3.1(11)
C9 C5 C6 C7 -177.7(7)
C5 C6 C7 C2 -3.4(10)
C5 C6 C7 C10 178.7(7)
C3 C2 C7 C6 1.9(9)
N1 C2 C7 C6 -176.9(6)
C3 C2 C7 C10 179.9(7)
N1 C2 C7 C10 1.0(10)
C20 Si4 C11 Si3 163.9(4)
C18 Si4 C11 Si3 44.1(5)
C19 Si4 C11 Si3 -76.2(4)
C20 Si4 C11 Si1 -80.3(4)
C18 Si4 C11 Si1 159.9(4)
C19 Si4 C11 Si1 39.6(5)
C20 Si4 C11 Si2 39.7(4)
C18 Si4 C11 Si2 -80.1(4)
C19 Si4 C11 Si2 159.6(4)
C17 Si3 C11 Si4 38.7(5)
C16 Si3 C11 Si4 -80.5(5)
C15 Si3 C11 Si4 158.0(5)
C17 Si3 C11 Si1 -80.1(4)
C16 Si3 C11 Si1 160.7(4)
C15 Si3 C11 Si1 39.2(6)
C17 Si3 C11 Si2 162.9(4)
C16 Si3 C11 Si2 43.6(5)
C15 Si3 C11 Si2 -77.9(6)
S1 Si1 C11 Si4 42.1(4)
S1 Si1 C11 Si3 161.6(2)
S1 Si1 C11 Si2 -79.5(3)
C12 Si2 C11 Si4 -76.7(5)
C13 Si2 C11 Si4 165.4(4)
C14 Si2 C11 Si4 44.5(5)
C12 Si2 C11 Si3 159.2(4)
C13 Si2 C11 Si3 41.3(5)
C14 Si2 C11 Si3 -79.6(5)
C12 Si2 C11 Si1 44.2(5)
C13 Si2 C11 Si1 -73.7(5)
C14 Si2 C11 Si1 165.4(4)
C1 Ru1 C21 O1 112(7)
C26 Ru1 C21 O1 12(7)
C22 Ru1 C21 O1 -19(7)
C25 Ru1 C21 O1 7(7)
C23 Ru1 C21 O1 -54(7)
C24 Ru1 C21 O1 -64(7)
S1 Ru1 C21 O1 -163(7)
C21 Ru1 C22 C26 128.9(5)
C1 Ru1 C22 C26 32.5(6)
C25 Ru1 C22 C26 -38.0(5)
C23 Ru1 C22 C26 -117.2(6)
C24 Ru1 C22 C26 -80.1(5)
S1 Ru1 C22 C26 -125.7(4)
C21 Ru1 C22 C23 -113.9(5)
C1 Ru1 C22 C23 149.7(4)
C26 Ru1 C22 C23 117.2(6)
C25 Ru1 C22 C23 79.2(5)
C24 Ru1 C22 C23 37.1(4)
S1 Ru1 C22 C23 -8.5(6)
C21 Ru1 C22 C27 8.6(8)
C1 Ru1 C22 C27 -87.8(9)
C26 Ru1 C22 C27 -120.3(10)
C25 Ru1 C22 C27 -158.3(9)
C23 Ru1 C22 C27 122.5(10)
C24 Ru1 C22 C27 159.6(9)
S1 Ru1 C22 C27 114.0(8)
C26 C22 C23 C24 -0.7(7)
C27 C22 C23 C24 175.0(6)
Ru1 C22 C23 C24 -63.3(4)
C26 C22 C23 C28 -172.1(7)
C27 C22 C23 C28 3.6(11)
Ru1 C22 C23 C28 125.3(7)
C26 C22 C23 Ru1 62.6(5)
C27 C22 C23 Ru1 -121.7(7)
C21 Ru1 C23 C22 73.0(5)
C1 Ru1 C23 C22 -70.4(8)
C26 Ru1 C23 C22 -37.1(5)
C25 Ru1 C23 C22 -79.7(5)
C24 Ru1 C23 C22 -117.1(6)
S1 Ru1 C23 C22 174.7(4)
C21 Ru1 C23 C24 -169.8(4)
C1 Ru1 C23 C24 46.7(8)
C26 Ru1 C23 C24 80.0(5)
C22 Ru1 C23 C24 117.1(6)
C25 Ru1 C23 C24 37.4(4)
S1 Ru1 C23 C24 -68.2(4)
C21 Ru1 C23 C28 -48.1(9)
C1 Ru1 C23 C28 168.5(8)
C26 Ru1 C23 C28 -158.3(10)
C22 Ru1 C23 C28 -121.1(10)
C25 Ru1 C23 C28 159.1(10)
C24 Ru1 C23 C28 121.8(10)
S1 Ru1 C23 C28 53.6(9)
C22 C23 C24 C25 0.5(7)
C28 C23 C24 C25 172.1(7)
Ru1 C23 C24 C25 -61.2(4)
C22 C23 C24 C29 -174.8(6)
C28 C23 C24 C29 -3.2(11)
Ru1 C23 C24 C29 123.5(7)
C22 C23 C24 Ru1 61.7(4)
C28 C23 C24 Ru1 -126.7(7)
C21 Ru1 C24 C23 16.3(6)
C1 Ru1 C24 C23 -158.9(4)
C26 Ru1 C24 C23 -79.5(4)
C22 Ru1 C24 C23 -37.6(4)
C25 Ru1 C24 C23 -117.2(6)
S1 Ru1 C24 C23 117.1(4)
C21 Ru1 C24 C25 133.6(5)
C1 Ru1 C24 C25 -41.6(5)
C26 Ru1 C24 C25 37.8(4)
C22 Ru1 C24 C25 79.7(5)
C23 Ru1 C24 C25 117.2(6)
S1 Ru1 C24 C25 -125.6(4)
C21 Ru1 C24 C29 -104.1(10)
C1 Ru1 C24 C29 80.8(10)
C26 Ru1 C24 C29 160.1(10)
C22 Ru1 C24 C29 -158.0(10)
C25 Ru1 C24 C29 122.4(11)
C23 Ru1 C24 C29 -120.4(11)
S1 Ru1 C24 C29 -3.3(9)
C23 C24 C25 C26 -0.2(7)
C29 C24 C25 C26 175.0(7)
Ru1 C24 C25 C26 -61.7(4)
C23 C24 C25 C30 -175.3(7)
C29 C24 C25 C30 -0.2(11)
Ru1 C24 C25 C30 123.1(7)
C23 C24 C25 Ru1 61.6(4)
C29 C24 C25 Ru1 -123.3(7)
C21 Ru1 C25 C26 7.9(8)
C1 Ru1 C25 C26 -96.4(4)
C22 Ru1 C25 C26 37.4(4)
C23 Ru1 C25 C26 79.8(4)
C24 Ru1 C25 C26 116.9(6)
S1 Ru1 C25 C26 177.5(4)
C21 Ru1 C25 C24 -109.0(7)
C1 Ru1 C25 C24 146.7(4)
C26 Ru1 C25 C24 -116.9(6)
C22 Ru1 C25 C24 -79.5(5)
C23 Ru1 C25 C24 -37.1(4)
S1 Ru1 C25 C24 60.7(4)
C21 Ru1 C25 C30 128.1(10)
C1 Ru1 C25 C30 23.8(11)
C26 Ru1 C25 C30 120.2(12)
C22 Ru1 C25 C30 157.7(11)
C23 Ru1 C25 C30 -160.0(11)
C24 Ru1 C25 C30 -122.9(12)
S1 Ru1 C25 C30 -62.2(11)
C23 C22 C26 C25 0.6(8)
C27 C22 C26 C25 -175.2(6)
Ru1 C22 C26 C25 64.2(5)
C23 C22 C26 C31 173.6(7)
C27 C22 C26 C31 -2.1(12)
Ru1 C22 C26 C31 -122.7(8)
C23 C22 C26 Ru1 -63.6(5)
C27 C22 C26 Ru1 120.6(7)
C24 C25 C26 C22 -0.2(7)
C30 C25 C26 C22 174.9(7)
Ru1 C25 C26 C22 -63.8(5)
C24 C25 C26 C31 -173.3(7)
C30 C25 C26 C31 1.9(11)
Ru1 C25 C26 C31 123.2(7)
C24 C25 C26 Ru1 63.6(4)
C30 C25 C26 Ru1 -121.2(7)
C21 Ru1 C26 C22 -59.4(5)
C1 Ru1 C26 C22 -155.6(4)
C25 Ru1 C26 C22 116.6(6)
C23 Ru1 C26 C22 37.5(4)
C24 Ru1 C26 C22 79.2(5)
S1 Ru1 C26 C22 112.2(5)
C21 Ru1 C26 C25 -176.0(4)
C1 Ru1 C26 C25 87.9(4)
C22 Ru1 C26 C25 -116.6(6)
C23 Ru1 C26 C25 -79.1(5)
C24 Ru1 C26 C25 -37.4(4)
S1 Ru1 C26 C25 -4.4(6)
C21 Ru1 C26 C31 61.8(10)
C1 Ru1 C26 C31 -34.4(10)
C22 Ru1 C26 C31 121.2(12)
C25 Ru1 C26 C31 -122.2(11)
C23 Ru1 C26 C31 158.7(11)
C24 Ru1 C26 C31 -159.6(11)
S1 Ru1 C26 C31 -126.6(9)
